data_1549578
loop_
_publ_author_name
'Riel, Asia Marie S.'
'Decato, Daniel A.'
'Sun, Jiyu'
'Massena, Casey J.'
'Jessop, Morly J.'
'Berryman, Orion B.'

_publ_section_title
;
 The intramolecular hydrogen bonded-halogen bond: a new strategy for
 preorganization and enhanced binding.
;
_journal_issue 26
_journal_name_full 'Chemical science'
_journal_page_first 5828
_journal_page_last 5836
_journal_paper_doi 10.1039/c8sc01973h
_journal_volume 9
_journal_year 2018
_chemical_formula_moiety 'C22 H16 I2 N2, C H4 O, 2(Br)'
_chemical_formula_sum 'C23 H20 Br2 I2 N2 O'
_chemical_formula_weight 754.03
_space_group_crystal_system triclinic
_space_group_IT_number 2
_space_group_name_Hall '-P 1'
_space_group_name_H-M_alt 'P -1'
_symmetry_space_group_name_Hall '-P 1'
_symmetry_space_group_name_H-M 'P -1'
_atom_sites_solution_hydrogens mixed
_atom_sites_solution_primary dual
_audit_creation_date 2017-05-01
_audit_creation_method
;
Olex2 1.2
(compiled 2017.03.28 svn.r3405 for OlexSys, GUI svn.r5335)
;
_audit_update_record
;
2018-02-22 deposited with the CCDC.
2018-06-13 downloaded from the CCDC.
;
_cell_angle_alpha 89.7580(10)
_cell_angle_beta 79.7350(10)
_cell_angle_gamma 78.5410(10)
_cell_formula_units_Z 2
_cell_length_a 7.2800(2)
_cell_length_b 10.9585(4)
_cell_length_c 16.0936(6)
_cell_measurement_reflns_used 9867
_cell_measurement_temperature 100
_cell_measurement_theta_max 27.386
_cell_measurement_theta_min 3.132
_cell_volume 1237.53(7)
_computing_cell_refinement 'SAINT v8.34A (Bruker, 2013)'
_computing_data_collection 'APEX2 (Bruker-AXS, 2007)'
_computing_data_reduction 'SAINT v8.34A (Bruker, 2013)'
_computing_molecular_graphics 'Olex2 (Dolomanov et al., 2009)'
_computing_publication_material 'Olex2 (Dolomanov et al., 2009)'
_computing_structure_refinement 'ShelXL (Sheldrick, 2015)'
_computing_structure_solution 'ShelXT (Sheldrick, 2015)'
_diffrn_ambient_temperature 100
_diffrn_detector 'Bruker Photon-100 area detector'
_diffrn_detector_area_resol_mean 10.5
_diffrn_detector_type 'CMOS area detector'
_diffrn_measured_fraction_theta_full 0.999
_diffrn_measured_fraction_theta_max 0.990
_diffrn_measurement_device 'Fixed Chi Three-Circle Diffractometer'
_diffrn_measurement_device_type 'Bruker D8 VENTURE Duo'
_diffrn_measurement_method '\w and \f scans'
_diffrn_radiation_monochromator 'TRIUMPH graphite'
_diffrn_radiation_probe x-ray
_diffrn_radiation_type MoK\a
_diffrn_radiation_wavelength 0.71073
_diffrn_radiation_xray_symbol K-L~3~
_diffrn_reflns_av_R_equivalents 0.0557
_diffrn_reflns_av_unetI/netI 0.0354
_diffrn_reflns_Laue_measured_fraction_full 0.999
_diffrn_reflns_Laue_measured_fraction_max 0.990
_diffrn_reflns_limit_h_max 9
_diffrn_reflns_limit_h_min -9
_diffrn_reflns_limit_k_max 14
_diffrn_reflns_limit_k_min -14
_diffrn_reflns_limit_l_max 20
_diffrn_reflns_limit_l_min -20
_diffrn_reflns_number 48110
_diffrn_reflns_point_group_measured_fraction_full 0.999
_diffrn_reflns_point_group_measured_fraction_max 0.990
_diffrn_reflns_theta_full 25.242
_diffrn_reflns_theta_max 27.536
_diffrn_reflns_theta_min 2.903
_diffrn_source 'sealed tube'
_diffrn_source_type fine-focus
_diffrn_standards_number 0
_exptl_absorpt_coefficient_mu 5.787
_exptl_absorpt_correction_T_max 0.7456
_exptl_absorpt_correction_T_min 0.5808
_exptl_absorpt_correction_type multi-scan
_exptl_absorpt_process_details
'SADABS-2014/4 (Bruker,2014/4) was used for absorption correction. wR2(int) was 0.0796 before and 0.0533 after correction. The Ratio of minimum to maximum transmission is 0.7790. The \l/2 correction factor is 0.00150.'
_exptl_crystal_colour 'clear colourless'
_exptl_crystal_colour_lustre clear
_exptl_crystal_colour_primary colourless
_exptl_crystal_density_diffrn 2.024
_exptl_crystal_description plate
_exptl_crystal_F_000 712
_exptl_crystal_size_max 0.2
_exptl_crystal_size_mid 0.1
_exptl_crystal_size_min 0.02
_refine_diff_density_max 1.208
_refine_diff_density_min -0.807
_refine_diff_density_rms 0.120
_refine_ls_extinction_method none
_refine_ls_goodness_of_fit_ref 1.034
_refine_ls_hydrogen_treatment mixed
_refine_ls_matrix_type full
_refine_ls_number_parameters 278
_refine_ls_number_reflns 5654
_refine_ls_number_restraints 0
_refine_ls_restrained_S_all 1.034
_refine_ls_R_factor_all 0.0473
_refine_ls_R_factor_gt 0.0281
_refine_ls_shift/su_max 0.002
_refine_ls_shift/su_mean 0.000
_refine_ls_structure_factor_coef Fsqd
_refine_ls_weighting_details 'w=1/[\s^2^(Fo^2^)+(0.0262P)^2^+1.4402P] where P=(Fo^2^+2Fc^2^)/3'
_refine_ls_weighting_scheme calc
_refine_ls_wR_factor_gt 0.0546
_refine_ls_wR_factor_ref 0.0587
_reflns_Friedel_coverage 0.000
_reflns_number_gt 4458
_reflns_number_total 5654
_reflns_threshold_expression 'I > 2\s(I)'
_cod_data_source_file c8sc01973h2.cif
_cod_data_source_block iotfbr
_cod_depositor_comments
;
The following automatic conversions were performed:

'_diffrn_radiation_probe' value 'X-ray' changed to 'x-ray' according
to
/home/data/users/saulius/crontab/automatic-downloads/rss-feeds/RSC/lib/dictionaries/cif_core.dic
dictionary named 'cif_core.dic' version 2.4.2 from 2011-04-26.

Automatic conversion script
Id: cif_fix_values 4973 2017-02-22 13:04:09Z antanas 

 Adding full bibliography for 1549577--1549583.cif.
;
_cod_database_code 1549578
_shelx_shelxl_version_number 2014/7
_shelx_space_group_comment
;
The symmetry employed for this shelxl refinement is uniquely defined
by the following loop, which should always be used as a source of
symmetry information in preference to the above space-group names.
They are only intended as comments.
;
_olex2_refinement_description
;
1. Fixed Uiso
 At 1.2 times of:
  All C(H) groups
 At 1.5 times of:
  All C(H,H,H) groups
2.a Aromatic/amide H refined with riding coordinates:
 C1(H1), C4(H4), C5(H5), C9(H9), C10(H10), C11(H11), C12(H12), C17(H17),
 C18(H18), C20(H20)
2.b Idealised Me refined as rotating group:
 C21(H21A,H21B,H21C), C22(H22A,H22B,H22C), C23(H23A,H23B,H23C)
;
_olex2_submission_special_instructions 'No special instructions were received'

loop_
_space_group_symop_operation_xyz
'x, y, z'
'-x, -y, -z'

loop_
_atom_site_label
_atom_site_type_symbol
_atom_site_fract_x
_atom_site_fract_y
_atom_site_fract_z
_atom_site_U_iso_or_equiv
_atom_site_adp_type
_atom_site_occupancy
_atom_site_site_symmetry_order
_atom_site_calc_flag
_atom_site_refinement_flags_posn
I1 I 0.50095(3) 0.55831(2) 0.22315(2) 0.02391(7) Uani 1 1 d .
I2 I 0.29280(3) 0.89136(2) 0.50552(2) 0.01932(6) Uani 1 1 d .
N1 N 0.6137(4) 0.2358(3) 0.05653(18) 0.0225(7) Uani 1 1 d .
N2 N 0.1307(4) 1.0680(3) 0.75309(18) 0.0208(6) Uani 1 1 d .
C1 C 0.6048(5) 0.3497(3) 0.0905(2) 0.0230(8) Uani 1 1 d .
H1 H 0.6468 0.4128 0.0558 0.028 Uiso 1 1 calc R
C2 C 0.5346(5) 0.3748(3) 0.1760(2) 0.0207(7) Uani 1 1 d .
C3 C 0.4739(5) 0.2806(3) 0.2266(2) 0.0195(7) Uani 1 1 d .
C4 C 0.4860(5) 0.1633(3) 0.1888(2) 0.0226(8) Uani 1 1 d .
H4 H 0.4462 0.0980 0.2218 0.027 Uiso 1 1 calc R
C5 C 0.5559(5) 0.1438(3) 0.1037(2) 0.0242(8) Uani 1 1 d .
H5 H 0.5636 0.0647 0.0779 0.029 Uiso 1 1 calc R
C6 C 0.3986(5) 0.3024(3) 0.3145(2) 0.0207(7) Uani 1 1 d .
C7 C 0.3310(5) 0.3203(3) 0.3877(2) 0.0203(7) Uani 1 1 d .
C8 C 0.2372(5) 0.3493(3) 0.4728(2) 0.0180(7) Uani 1 1 d .
C9 C 0.1208(5) 0.2717(3) 0.5148(2) 0.0192(7) Uani 1 1 d .
H9 H 0.1153 0.1953 0.4885 0.023 Uiso 1 1 calc R
C10 C 0.0146(5) 0.3061(3) 0.5941(2) 0.0207(7) Uani 1 1 d .
H10 H -0.0664 0.2545 0.6217 0.025 Uiso 1 1 calc R
C11 C 0.0259(5) 0.4156(3) 0.6335(2) 0.0203(7) Uani 1 1 d .
H11 H -0.0462 0.4383 0.6883 0.024 Uiso 1 1 calc R
C12 C 0.2487(5) 0.4604(3) 0.5125(2) 0.0179(7) Uani 1 1 d .
H12 H 0.3280 0.5129 0.4847 0.022 Uiso 1 1 calc R
C13 C 0.1428(5) 0.4932(3) 0.5931(2) 0.0179(7) Uani 1 1 d .
C14 C 0.1420(5) 0.6113(3) 0.6309(2) 0.0205(7) Uani 1 1 d .
C15 C 0.1350(5) 0.7134(3) 0.6582(2) 0.0197(7) Uani 1 1 d .
C16 C 0.1305(5) 0.8353(3) 0.6894(2) 0.0193(7) Uani 1 1 d .
C17 C 0.0554(5) 0.8696(3) 0.7739(2) 0.0226(8) Uani 1 1 d .
H17 H 0.0038 0.8119 0.8107 0.027 Uiso 1 1 calc R
C18 C 0.0558(5) 0.9861(3) 0.8040(2) 0.0234(8) Uani 1 1 d .
H18 H 0.0026 1.0092 0.8614 0.028 Uiso 1 1 calc R
C19 C 0.2031(5) 0.9239(3) 0.6365(2) 0.0179(7) Uani 1 1 d .
C20 C 0.2055(5) 1.0386(3) 0.6711(2) 0.0204(7) Uani 1 1 d .
H20 H 0.2604 1.0975 0.6367 0.024 Uiso 1 1 calc R
C21 C 0.6767(6) 0.2135(4) -0.0354(2) 0.0313(9) Uani 1 1 d .
H21A H 0.5653 0.2278 -0.0632 0.047 Uiso 1 1 calc GR
H21B H 0.7461 0.1272 -0.0468 0.047 Uiso 1 1 calc GR
H21C H 0.7605 0.2705 -0.0572 0.047 Uiso 1 1 calc GR
C22 C 0.1214(6) 1.1946(3) 0.7858(2) 0.0272(9) Uani 1 1 d .
H22A H 0.2169 1.2325 0.7498 0.041 Uiso 1 1 calc GR
H22B H 0.1470 1.1907 0.8436 0.041 Uiso 1 1 calc GR
H22C H -0.0058 1.2451 0.7858 0.041 Uiso 1 1 calc GR
Br1 Br 0.36768(6) 0.86069(4) 0.29193(2) 0.02931(10) Uani 1 1 d .
Br2 Br 0.16921(6) 0.15430(4) 0.00901(2) 0.02727(9) Uani 1 1 d .
O1 O 0.2303(4) 0.4412(3) 0.03478(19) 0.0329(7) Uani 1 1 d .
H1A H 0.216(7) 0.377(4) 0.019(3) 0.037(14) Uiso 1 1 d .
C23 C 0.0837(6) 0.4788(4) 0.1057(3) 0.0377(10) Uani 1 1 d .
H23A H -0.0340 0.4558 0.0956 0.057 Uiso 1 1 calc GR
H23B H 0.0624 0.5692 0.1148 0.057 Uiso 1 1 calc GR
H23C H 0.1213 0.4372 0.1559 0.057 Uiso 1 1 calc GR

loop_
_atom_site_aniso_label
_atom_site_aniso_U_11
_atom_site_aniso_U_22
_atom_site_aniso_U_33
_atom_site_aniso_U_23
_atom_site_aniso_U_13
_atom_site_aniso_U_12
I1 0.02530(13) 0.02178(12) 0.02531(13) 0.00027(9) -0.00248(10) -0.00814(10)
I2 0.01942(12) 0.01896(12) 0.01939(12) -0.00272(9) -0.00024(9) -0.00630(9)
N1 0.0166(15) 0.0297(17) 0.0194(16) -0.0030(13) -0.0026(12) -0.0011(13)
N2 0.0249(16) 0.0202(15) 0.0167(15) -0.0032(12) -0.0050(12) -0.0017(12)
C1 0.0173(17) 0.0233(19) 0.028(2) 0.0035(15) -0.0042(15) -0.0035(15)
C2 0.0152(17) 0.0218(18) 0.0252(19) -0.0027(15) -0.0062(14) -0.0017(14)
C3 0.0126(16) 0.0260(19) 0.0197(18) 0.0011(14) -0.0041(14) -0.0026(14)
C4 0.0226(18) 0.0235(19) 0.0231(19) 0.0032(15) -0.0067(15) -0.0059(15)
C5 0.0232(19) 0.0219(19) 0.027(2) -0.0024(15) -0.0069(16) -0.0024(15)
C6 0.0177(17) 0.0188(17) 0.026(2) 0.0022(15) -0.0050(15) -0.0045(14)
C7 0.0163(17) 0.0199(18) 0.025(2) 0.0019(15) -0.0045(15) -0.0044(14)
C8 0.0172(17) 0.0184(17) 0.0178(17) 0.0039(14) -0.0056(14) 0.0000(13)
C9 0.0195(17) 0.0163(17) 0.0222(18) 0.0019(14) -0.0046(14) -0.0037(14)
C10 0.0209(18) 0.0196(18) 0.0243(19) 0.0089(15) -0.0065(15) -0.0087(14)
C11 0.0195(18) 0.0216(18) 0.0184(18) 0.0033(14) -0.0024(14) -0.0021(14)
C12 0.0154(16) 0.0174(17) 0.0228(18) 0.0058(14) -0.0052(14) -0.0058(13)
C13 0.0163(17) 0.0185(17) 0.0206(18) 0.0037(14) -0.0064(14) -0.0046(14)
C14 0.0197(18) 0.0240(19) 0.0185(18) 0.0040(15) -0.0051(14) -0.0043(15)
C15 0.0183(17) 0.0214(19) 0.0204(18) 0.0045(15) -0.0053(14) -0.0047(14)
C16 0.0152(17) 0.0187(17) 0.0235(18) 0.0006(14) -0.0045(14) -0.0011(14)
C17 0.0229(19) 0.0228(19) 0.0209(18) 0.0043(15) -0.0015(15) -0.0043(15)
C18 0.0227(19) 0.0255(19) 0.0184(18) -0.0006(15) 0.0008(15) -0.0006(15)
C19 0.0170(17) 0.0198(17) 0.0162(17) -0.0042(14) -0.0032(14) -0.0016(14)
C20 0.0216(18) 0.0195(17) 0.0205(18) 0.0011(14) -0.0046(14) -0.0046(14)
C21 0.029(2) 0.040(2) 0.021(2) -0.0009(17) 0.0014(16) -0.0022(18)
C22 0.045(2) 0.0148(17) 0.0193(19) -0.0037(14) -0.0061(17) 0.0009(16)
Br1 0.0327(2) 0.02506(19) 0.0293(2) 0.00111(16) 0.00229(16) -0.01081(16)
Br2 0.0312(2) 0.0302(2) 0.02121(19) 0.00008(15) -0.00475(15) -0.00809(16)
O1 0.0272(15) 0.0304(16) 0.0412(18) 0.0030(14) -0.0037(13) -0.0082(13)
C23 0.034(2) 0.038(2) 0.040(3) -0.007(2) -0.004(2) -0.0072(19)

loop_
_atom_type_symbol
_atom_type_description
_atom_type_scat_dispersion_real
_atom_type_scat_dispersion_imag
_atom_type_scat_source
C C 0.0033 0.0016 'International Tables Vol C Tables 4.2.6.8 and 6.1.1.4'
H H 0.0000 0.0000 'International Tables Vol C Tables 4.2.6.8 and 6.1.1.4'
Br Br -0.2901 2.4595 'International Tables Vol C Tables 4.2.6.8 and 6.1.1.4'
I I -0.4742 1.8119 'International Tables Vol C Tables 4.2.6.8 and 6.1.1.4'
N N 0.0061 0.0033 'International Tables Vol C Tables 4.2.6.8 and 6.1.1.4'
O O 0.0106 0.0060 'International Tables Vol C Tables 4.2.6.8 and 6.1.1.4'

loop_
_geom_angle_atom_site_label_1
_geom_angle_atom_site_label_2
_geom_angle_atom_site_label_3
_geom_angle
C1 N1 C21 119.3(3)
C5 N1 C1 121.7(3)
C5 N1 C21 118.9(3)
C18 N2 C20 121.2(3)
C18 N2 C22 119.5(3)
C20 N2 C22 119.1(3)
N1 C1 H1 119.9
N1 C1 C2 120.1(3)
C2 C1 H1 119.9
C1 C2 I1 118.4(3)
C1 C2 C3 119.4(3)
C3 C2 I1 122.0(3)
C2 C3 C4 118.7(3)
C2 C3 C6 121.5(3)
C4 C3 C6 119.8(3)
C3 C4 H4 120.3
C5 C4 C3 119.4(3)
C5 C4 H4 120.3
N1 C5 C4 120.6(3)
N1 C5 H5 119.7
C4 C5 H5 119.7
C7 C6 C3 178.3(4)
C6 C7 C8 175.0(4)
C9 C8 C7 120.1(3)
C12 C8 C7 119.9(3)
C12 C8 C9 119.8(3)
C8 C9 H9 119.9
C10 C9 C8 120.2(3)
C10 C9 H9 119.9
C9 C10 H10 119.9
C9 C10 C11 120.1(3)
C11 C10 H10 119.9
C10 C11 H11 119.7
C10 C11 C13 120.5(3)
C13 C11 H11 119.7
C8 C12 H12 120.3
C13 C12 C8 119.5(3)
C13 C12 H12 120.3
C11 C13 C14 120.3(3)
C12 C13 C11 119.9(3)
C12 C13 C14 119.5(3)
C15 C14 C13 175.5(4)
C14 C15 C16 178.8(4)
C17 C16 C15 120.5(3)
C17 C16 C19 118.3(3)
C19 C16 C15 121.1(3)
C16 C17 H17 119.9
C18 C17 C16 120.2(3)
C18 C17 H17 119.9
N2 C18 C17 120.5(3)
N2 C18 H18 119.7
C17 C18 H18 119.7
C16 C19 I2 122.2(2)
C20 C19 I2 118.8(3)
C20 C19 C16 118.9(3)
N2 C20 C19 120.7(3)
N2 C20 H20 119.6
C19 C20 H20 119.6
N1 C21 H21A 109.5
N1 C21 H21B 109.5
N1 C21 H21C 109.5
H21A C21 H21B 109.5
H21A C21 H21C 109.5
H21B C21 H21C 109.5
N2 C22 H22A 109.5
N2 C22 H22B 109.5
N2 C22 H22C 109.5
H22A C22 H22B 109.5
H22A C22 H22C 109.5
H22B C22 H22C 109.5
C23 O1 H1A 106(3)
O1 C23 H23A 109.5
O1 C23 H23B 109.5
O1 C23 H23C 109.5
H23A C23 H23B 109.5
H23A C23 H23C 109.5
H23B C23 H23C 109.5

loop_
_geom_bond_atom_site_label_1
_geom_bond_atom_site_label_2
_geom_bond_distance
I1 C2 2.105(3)
I2 C19 2.103(3)
N1 C1 1.350(5)
N1 C5 1.348(5)
N1 C21 1.474(5)
N2 C18 1.344(5)
N2 C20 1.349(4)
N2 C22 1.471(4)
C1 H1 0.9500
C1 C2 1.388(5)
C2 C3 1.403(5)
C3 C4 1.405(5)
C3 C6 1.427(5)
C4 H4 0.9500
C4 C5 1.376(5)
C5 H5 0.9500
C6 C7 1.194(5)
C7 C8 1.423(5)
C8 C9 1.406(5)
C8 C12 1.401(5)
C9 H9 0.9500
C9 C10 1.380(5)
C10 H10 0.9500
C10 C11 1.383(5)
C11 H11 0.9500
C11 C13 1.398(5)
C12 H12 0.9500
C12 C13 1.395(5)
C13 C14 1.431(5)
C14 C15 1.191(5)
C15 C16 1.422(5)
C16 C17 1.396(5)
C16 C19 1.408(5)
C17 H17 0.9500
C17 C18 1.367(5)
C18 H18 0.9500
C19 C20 1.382(5)
C20 H20 0.9500
C21 H21A 0.9800
C21 H21B 0.9800
C21 H21C 0.9800
C22 H22A 0.9800
C22 H22B 0.9800
C22 H22C 0.9800
O1 H1A 0.78(5)
O1 C23 1.417(5)
C23 H23A 0.9800
C23 H23B 0.9800
C23 H23C 0.9800

loop_
_geom_hbond_atom_site_label_D
_geom_hbond_atom_site_label_H
_geom_hbond_atom_site_label_A
_geom_hbond_distance_DH
_geom_hbond_distance_HA
_geom_hbond_distance_DA
_geom_hbond_angle_DHA
O1 H1A Br2 0.78(5) 2.54(5) 3.300(3) 165(4)
